data_4302066
loop_
_publ_author_name
'Christer B. Aaker\"oy'
'Benjamin M. T. Scott'
'Michelle M. Smith'
'Joaquin F. Urbina'
'John Desper'

_publ_section_title
;
Establishing Amide...Amide Reliability and Synthon Transferability in
the Supramolecular Assembly of Metal-Containing One-Dimensional
Architectures
;
_journal_name_full 'Inorganic Chemistry'
_journal_page_first 4052
_journal_page_last 4061
_journal_paper_doi 10.1021/ic801992t
_journal_volume 48
_journal_year 2009
_chemical_formula_moiety
;
(C17 H15 N3 O)2 (C7 H4 O2 F)4 Cu2 (C2 H3 N)5
;
_chemical_formula_sum 'C72 H61 Cu2 F4 N11 O10'
_chemical_formula_weight 1443.40
_chemical_name_systematic
;
527 4-[(2-phenylimidazol-1-yl)methyl]benzamide, mu-Cu2(F-PhCOO)4
;
_space_group_IT_number 2
_symmetry_cell_setting triclinic
_symmetry_space_group_name_Hall '-P 1'
_symmetry_space_group_name_H-M 'P -1'
_atom_sites_solution_hydrogens geom
_atom_sites_solution_primary direct
_atom_sites_solution_secondary difmap
_audit_creation_method SHELXL-97
_cell_angle_alpha 77.570(6)
_cell_angle_beta 78.159(4)
_cell_angle_gamma 74.526(5)
_cell_formula_units_Z 1
_cell_length_a 10.9536(9)
_cell_length_b 11.2155(8)
_cell_length_c 14.9765(12)
_cell_measurement_reflns_used 2576
_cell_measurement_temperature 173(2)
_cell_measurement_theta_max 26.75
_cell_measurement_theta_min 2.20
_cell_volume 1710.1(2)
_computing_cell_refinement 'Bruker XSCANS'
_computing_data_collection 'Bruker XSCANS'
_computing_data_reduction 'Bruker SHELXTL'
_computing_molecular_graphics 'Bruker SHELXTL'
_computing_publication_material 'Bruker SHELXTL'
_computing_structure_refinement 'SHELXL-97 (Sheldrick, 1997)'
_computing_structure_solution 'SHELXS-97 (Sheldrick, 1990)'
_diffrn_ambient_temperature 173(2)
_diffrn_measured_fraction_theta_full 0.958
_diffrn_measured_fraction_theta_max 0.958
_diffrn_measurement_device_type 'CCD area detector'
_diffrn_measurement_method 'phi and omega scans'
_diffrn_radiation_monochromator graphite
_diffrn_radiation_source 'fine-focus sealed tube'
_diffrn_radiation_type MoK\a
_diffrn_radiation_wavelength 0.71073
_diffrn_reflns_av_R_equivalents 0.1070
_diffrn_reflns_av_sigmaI/netI 0.1009
_diffrn_reflns_limit_h_max 13
_diffrn_reflns_limit_h_min -12
_diffrn_reflns_limit_k_max 14
_diffrn_reflns_limit_k_min -14
_diffrn_reflns_limit_l_max 18
_diffrn_reflns_limit_l_min -19
_diffrn_reflns_number 12745
_diffrn_reflns_theta_full 27.49
_diffrn_reflns_theta_max 27.49
_diffrn_reflns_theta_min 1.41
_exptl_absorpt_coefficient_mu 0.700
_exptl_absorpt_correction_T_max 1.000
_exptl_absorpt_correction_T_min 0.687
_exptl_absorpt_correction_type multi-scan
_exptl_absorpt_process_details SADABS
_exptl_crystal_colour green
_exptl_crystal_density_diffrn 1.402
_exptl_crystal_density_method 'not measured'
_exptl_crystal_description prism
_exptl_crystal_F_000 744
_exptl_crystal_size_max 0.30
_exptl_crystal_size_mid 0.25
_exptl_crystal_size_min 0.15
_refine_diff_density_max 0.787
_refine_diff_density_min -0.940
_refine_diff_density_rms 0.145
_refine_ls_extinction_method none
_refine_ls_goodness_of_fit_ref 1.356
_refine_ls_hydrogen_treatment constr
_refine_ls_matrix_type full
_refine_ls_number_parameters 448
_refine_ls_number_reflns 7533
_refine_ls_number_restraints 9
_refine_ls_restrained_S_all 1.356
_refine_ls_R_factor_all 0.0964
_refine_ls_R_factor_gt 0.0782
_refine_ls_shift/su_max 0.000
_refine_ls_shift/su_mean 0.000
_refine_ls_structure_factor_coef Fsqd
_refine_ls_weighting_details 'calc w=1/[\s^2^(Fo^2^)+(0.1000P)^2^+0.0000P] where P=(Fo^2^+2Fc^2^)/3'
_refine_ls_weighting_scheme calc
_refine_ls_wR_factor_gt 0.2108
_refine_ls_wR_factor_ref 0.2236
_reflns_number_gt 5673
_reflns_number_total 7533
_reflns_threshold_expression >2sigma(I)
_cod_data_source_file ic801992t_si_002_07.cif
_cod_data_source_block 3a
_cod_depositor_comments
;
The following automatic conversions were performed:
'_symmetry_cell_setting' value 'Triclinic' changed to 'triclinic'
according to '/home/saulius/struct/CIF-dictionaries/cif_core.dic'
dictionary named 'cif_core.dic' version 2.4.1 from 2010-06-29.

Automatic conversion script
Id: cif_fix_enum 1527 2010-12-29 10:47:43Z saulius 
;
_cod_original_sg_symbol_H-M P-1
_cod_database_code 4302066

loop_
_symmetry_equiv_pos_as_xyz
'x, y, z'
'-x, -y, -z'

loop_
_atom_site_label
_atom_site_type_symbol
_atom_site_fract_x
_atom_site_fract_y
_atom_site_fract_z
_atom_site_U_iso_or_equiv
_atom_site_adp_type
_atom_site_occupancy
_atom_site_symmetry_multiplicity
_atom_site_calc_flag
_atom_site_refinement_flags
_atom_site_disorder_assembly
_atom_site_disorder_group
Cu1 Cu 0.51693(4) 0.10257(4) 0.02402(3) 0.02177(18) Uani 1 1 d . . .
N1S N 0.7534(8) 0.8954(6) 0.3876(5) 0.106(3) Uani 1 1 d D . .
C1S C 0.6657(15) 0.9729(10) 0.3688(12) 0.184(7) Uani 1 1 d D . .
C2S C 0.5958(14) 1.0827(13) 0.327(2) 0.37(2) Uani 1 1 d D . .
H2A H 0.6539 1.1332 0.2887 0.559 Uiso 1 1 calc R . .
H2B H 0.5404 1.1292 0.3750 0.559 Uiso 1 1 calc R . .
H2C H 0.5428 1.0649 0.2888 0.559 Uiso 1 1 calc R . .
N2S N -0.0843(13) 0.0879(12) 0.2869(9) 0.189(5) Uani 1 1 d D . .
C3S C -0.0289(18) 0.0966(12) 0.2108(9) 0.177(7) Uani 1 1 d D . .
C4S C 0.0442(17) 0.1045(14) 0.1232(10) 0.227(9) Uani 1 1 d D . .
H4A H 0.1227 0.1296 0.1250 0.340 Uiso 1 1 calc R . .
H4B H -0.0052 0.1670 0.0794 0.340 Uiso 1 1 calc R . .
H4C H 0.0668 0.0226 0.1034 0.340 Uiso 1 1 calc R . .
N3S N 0.518(3) 0.302(3) 0.468(2) 0.229(13) Uiso 0.50 1 d PD A -1
C5S C 0.523(3) 0.394(3) 0.489(2) 0.152(10) Uiso 0.50 1 d PD A -1
C6S C 0.539(3) 0.485(3) 0.534(2) 0.167(11) Uiso 0.50 1 d PD A -1
H6A H 0.6113 0.5196 0.4991 0.250 Uiso 0.50 1 calc PR A -1
H6B H 0.5566 0.4454 0.5964 0.250 Uiso 0.50 1 calc PR A -1
H6C H 0.4608 0.5519 0.5375 0.250 Uiso 0.50 1 calc PR A -1
N11 N 0.5630(3) 0.2650(3) 0.0528(2) 0.0243(7) Uani 1 1 d . . .
C12 C 0.5147(4) 0.3466(3) 0.1088(3) 0.0232(8) Uani 1 1 d . . .
N13 N 0.5880(3) 0.4328(3) 0.0953(2) 0.0262(7) Uani 1 1 d . . .
C14 C 0.6881(4) 0.4003(4) 0.0270(3) 0.0289(9) Uani 1 1 d . . .
H14 H 0.7557 0.4421 0.0022 0.035 Uiso 1 1 calc R . .
C15 C 0.6728(4) 0.2967(4) 0.0010(3) 0.0285(9) Uani 1 1 d . . .
H15 H 0.7287 0.2533 -0.0452 0.034 Uiso 1 1 calc R . .
C21 C 0.3973(4) 0.3483(4) 0.1784(3) 0.0277(9) Uani 1 1 d . . .
C22 C 0.2912(4) 0.3251(3) 0.1555(3) 0.0294(9) Uani 1 1 d . . .
H22 H 0.2930 0.3108 0.0950 0.035 Uiso 1 1 calc R . .
C23 C 0.1813(4) 0.3227(4) 0.2213(3) 0.0386(11) Uani 1 1 d . . .
H23 H 0.1078 0.3074 0.2055 0.046 Uiso 1 1 calc R . .
C24 C 0.1791(5) 0.3426(5) 0.3091(4) 0.0496(13) Uani 1 1 d . . .
H24 H 0.1044 0.3398 0.3541 0.060 Uiso 1 1 calc R . .
C25 C 0.2843(6) 0.3665(6) 0.3324(4) 0.0533(14) Uani 1 1 d . . .
H25 H 0.2819 0.3811 0.3930 0.064 Uiso 1 1 calc R . .
C26 C 0.3937(5) 0.3692(5) 0.2674(3) 0.0417(11) Uani 1 1 d . . .
H26 H 0.4665 0.3854 0.2834 0.050 Uiso 1 1 calc R . .
C31 C 0.7851(4) 0.5246(4) 0.3464(3) 0.0282(9) Uani 1 1 d . . .
C32 C 0.7955(4) 0.4184(4) 0.3100(3) 0.0306(9) Uani 1 1 d . . .
H32 H 0.8512 0.3417 0.3322 0.037 Uiso 1 1 calc R . .
C33 C 0.7259(4) 0.4222(4) 0.2419(3) 0.0313(9) Uani 1 1 d . . .
H33 H 0.7360 0.3489 0.2164 0.038 Uiso 1 1 calc R . .
C34 C 0.6414(4) 0.5325(4) 0.2104(3) 0.0254(8) Uani 1 1 d . . .
C35 C 0.6282(4) 0.6381(4) 0.2485(3) 0.0307(9) Uani 1 1 d . . .
H35 H 0.5687 0.7134 0.2289 0.037 Uiso 1 1 calc R . .
C36 C 0.7002(5) 0.6351(4) 0.3145(3) 0.0341(10) Uani 1 1 d . . .
H36 H 0.6921 0.7092 0.3385 0.041 Uiso 1 1 calc R . .
C37 C 0.8684(4) 0.5149(4) 0.4168(3) 0.0284(9) Uani 1 1 d . . .
N37 N 0.8844(4) 0.6222(4) 0.4328(3) 0.0405(9) Uani 1 1 d . . .
H37A H 0.9329 0.6204 0.4734 0.049 Uiso 1 1 calc R . .
H37B H 0.8463 0.6946 0.4028 0.049 Uiso 1 1 calc R . .
O37 O 0.9190(3) 0.4115(3) 0.4566(2) 0.0342(7) Uani 1 1 d . . .
C38 C 0.5629(4) 0.5452(3) 0.1360(3) 0.0290(9) Uani 1 1 d . . .
H38A H 0.4709 0.5671 0.1625 0.035 Uiso 1 1 calc R . .
H38B H 0.5804 0.6155 0.0863 0.035 Uiso 1 1 calc R . .
C41 C 0.3114(4) -0.0848(4) 0.2565(3) 0.0300(9) Uani 1 1 d . . .
C47 C 0.3821(4) -0.0559(3) 0.1610(3) 0.0242(8) Uani 1 1 d . . .
O41 O 0.4253(3) 0.0412(3) 0.1435(2) 0.0378(8) Uani 1 1 d . . .
O42 O 0.3949(3) -0.1276(3) 0.1048(2) 0.0378(8) Uani 1 1 d . . .
C42 C 0.2699(4) -0.1948(4) 0.2917(3) 0.0343(10) Uani 1 1 d . . .
F42 F 0.2942(3) -0.2851(3) 0.2388(2) 0.0475(7) Uani 1 1 d . . .
C43 C 0.2036(5) -0.2198(5) 0.3783(4) 0.0499(13) Uani 1 1 d . . .
H43 H 0.1762 -0.2961 0.3989 0.060 Uiso 1 1 calc R . .
C44 C 0.1772(7) -0.1319(6) 0.4352(4) 0.0663(18) Uani 1 1 d . . .
H44 H 0.1324 -0.1477 0.4964 0.080 Uiso 1 1 calc R . .
C45 C 0.2164(8) -0.0192(6) 0.4030(4) 0.071(2) Uani 1 1 d . . .
H45 H 0.1970 0.0426 0.4415 0.085 Uiso 1 1 calc R . .
C46 C 0.2826(6) 0.0012(5) 0.3158(3) 0.0475(13) Uani 1 1 d . . .
H46 H 0.3099 0.0775 0.2949 0.057 Uiso 1 1 calc R . .
C51 C 0.1726(4) 0.1995(4) -0.0934(3) 0.0280(9) Uani 1 1 d . . .
C57 C 0.2933(4) 0.1242(3) -0.0551(3) 0.0250(8) Uani 1 1 d . . .
O51 O 0.3532(3) 0.1811(2) -0.0228(2) 0.0296(6) Uani 1 1 d . . .
O52 O 0.3244(3) 0.0105(3) -0.0595(3) 0.0423(8) Uani 1 1 d . . .
C52 C 0.1112(4) 0.3208(4) -0.0794(3) 0.0295(9) Uani 1 1 d . . .
F52 F 0.1517(3) 0.3765(2) -0.0237(2) 0.0459(7) Uani 1 1 d . . .
C53 C 0.0067(4) 0.3885(4) -0.1191(3) 0.0352(10) Uani 1 1 d . . .
H53 H -0.0332 0.4710 -0.1072 0.042 Uiso 1 1 calc R . .
C54 C -0.0405(5) 0.3376(5) -0.1758(4) 0.0423(11) Uani 1 1 d . . .
H54 H -0.1133 0.3842 -0.2036 0.051 Uiso 1 1 calc R . .
C55 C 0.0192(6) 0.2168(5) -0.1925(4) 0.0557(15) Uani 1 1 d . . .
H55 H -0.0116 0.1809 -0.2328 0.067 Uiso 1 1 calc R . .
C56 C 0.1236(5) 0.1488(4) -0.1502(4) 0.0440(12) Uani 1 1 d . . .
H56 H 0.1623 0.0655 -0.1606 0.053 Uiso 1 1 calc R . .

loop_
_atom_site_aniso_label
_atom_site_aniso_U_11
_atom_site_aniso_U_22
_atom_site_aniso_U_33
_atom_site_aniso_U_23
_atom_site_aniso_U_13
_atom_site_aniso_U_12
Cu1 0.0235(3) 0.0190(2) 0.0251(3) -0.00344(17) -0.00718(19) -0.00649(18)
N1S 0.148(7) 0.047(3) 0.120(6) -0.036(3) -0.064(5) 0.031(4)
C1S 0.239(17) 0.080(7) 0.273(19) -0.080(9) -0.125(15) 0.002(9)
C2S 0.109(12) 0.114(11) 0.86(6) 0.03(2) -0.15(2) 0.000(9)
N2S 0.203(13) 0.186(12) 0.149(11) -0.038(9) 0.027(10) -0.031(10)
C3S 0.29(2) 0.118(9) 0.112(10) -0.037(8) 0.064(12) -0.088(12)
C4S 0.31(2) 0.186(14) 0.164(14) -0.033(11) 0.104(15) -0.124(16)
N11 0.0290(18) 0.0252(15) 0.0215(16) -0.0034(12) -0.0044(14) -0.0109(13)
C12 0.026(2) 0.0209(16) 0.0242(19) -0.0025(14) -0.0109(16) -0.0046(15)
N13 0.0313(19) 0.0250(15) 0.0259(17) -0.0046(13) -0.0109(15) -0.0079(14)
C14 0.031(2) 0.0303(19) 0.029(2) -0.0031(16) -0.0061(18) -0.0137(17)
C15 0.030(2) 0.0301(19) 0.028(2) -0.0056(16) -0.0049(17) -0.0100(17)
C21 0.029(2) 0.0266(18) 0.028(2) -0.0063(15) -0.0020(17) -0.0077(16)
C22 0.028(2) 0.0224(17) 0.038(2) -0.0048(16) -0.0085(18) -0.0043(16)
C23 0.029(2) 0.037(2) 0.048(3) -0.005(2) -0.002(2) -0.0097(19)
C24 0.039(3) 0.050(3) 0.048(3) -0.007(2) 0.015(2) -0.007(2)
C25 0.055(4) 0.073(4) 0.033(3) -0.021(2) 0.007(2) -0.017(3)
C26 0.039(3) 0.053(3) 0.037(3) -0.014(2) -0.003(2) -0.015(2)
C31 0.024(2) 0.039(2) 0.024(2) -0.0055(16) -0.0061(16) -0.0103(17)
C32 0.031(2) 0.0263(19) 0.036(2) -0.0053(16) -0.0157(19) -0.0016(16)
C33 0.039(2) 0.0268(19) 0.033(2) -0.0074(16) -0.0179(19) -0.0045(17)
C34 0.030(2) 0.0277(18) 0.0234(19) -0.0069(15) -0.0072(16) -0.0109(16)
C35 0.033(2) 0.0282(19) 0.036(2) -0.0134(17) -0.0117(19) -0.0039(17)
C36 0.039(3) 0.038(2) 0.032(2) -0.0168(18) -0.011(2) -0.0084(19)
C37 0.024(2) 0.046(2) 0.0175(18) -0.0077(17) -0.0037(16) -0.0089(18)
N37 0.046(2) 0.047(2) 0.038(2) -0.0099(17) -0.0251(19) -0.0092(18)
O37 0.0351(17) 0.0453(17) 0.0248(15) 0.0006(13) -0.0118(13) -0.0136(14)
C38 0.037(2) 0.0232(18) 0.033(2) -0.0104(16) -0.0147(19) -0.0049(16)
C41 0.030(2) 0.031(2) 0.025(2) -0.0028(16) -0.0037(17) -0.0046(17)
C47 0.022(2) 0.0268(18) 0.0233(19) -0.0041(15) -0.0056(16) -0.0040(15)
O41 0.062(2) 0.0308(15) 0.0248(15) -0.0083(12) 0.0008(15) -0.0214(15)
O42 0.051(2) 0.0412(17) 0.0308(16) -0.0153(13) 0.0052(15) -0.0283(16)
C42 0.031(2) 0.034(2) 0.034(2) -0.0027(17) -0.0014(19) -0.0062(18)
F42 0.0569(19) 0.0416(14) 0.0499(17) -0.0093(12) 0.0031(14) -0.0289(14)
C43 0.052(3) 0.055(3) 0.038(3) 0.005(2) -0.001(2) -0.018(3)
C44 0.079(5) 0.078(4) 0.031(3) 0.000(3) 0.013(3) -0.023(4)
C45 0.109(6) 0.062(4) 0.034(3) -0.018(3) 0.017(3) -0.022(4)
C46 0.067(4) 0.045(3) 0.029(2) -0.007(2) 0.004(2) -0.019(3)
C51 0.024(2) 0.0260(18) 0.037(2) -0.0077(16) -0.0081(17) -0.0067(16)
C57 0.023(2) 0.0261(18) 0.026(2) -0.0039(15) -0.0031(16) -0.0073(15)
O51 0.0299(16) 0.0265(13) 0.0378(16) -0.0083(12) -0.0197(13) -0.0025(12)
O52 0.0405(19) 0.0241(14) 0.069(2) -0.0076(14) -0.0313(17) -0.0024(13)
C52 0.029(2) 0.0278(19) 0.034(2) -0.0057(16) -0.0086(18) -0.0071(17)
F52 0.0450(17) 0.0342(13) 0.065(2) -0.0237(13) -0.0264(15) 0.0046(12)
C53 0.025(2) 0.031(2) 0.047(3) -0.0058(18) -0.008(2) -0.0005(17)
C54 0.033(3) 0.044(2) 0.053(3) -0.006(2) -0.025(2) -0.002(2)
C55 0.055(3) 0.050(3) 0.075(4) -0.023(3) -0.043(3) 0.001(3)
C56 0.040(3) 0.035(2) 0.066(3) -0.018(2) -0.028(3) -0.001(2)

loop_
_atom_type_symbol
_atom_type_description
_atom_type_scat_dispersion_real
_atom_type_scat_dispersion_imag
_atom_type_scat_source
C C 0.0033 0.0016 'International Tables Vol C Tables 4.2.6.8 and 6.1.1.4'
H H 0.0000 0.0000 'International Tables Vol C Tables 4.2.6.8 and 6.1.1.4'
N N 0.0061 0.0033 'International Tables Vol C Tables 4.2.6.8 and 6.1.1.4'
O O 0.0106 0.0060 'International Tables Vol C Tables 4.2.6.8 and 6.1.1.4'
F F 0.0171 0.0103 'International Tables Vol C Tables 4.2.6.8 and 6.1.1.4'
Cu Cu 0.3201 1.2651 'International Tables Vol C Tables 4.2.6.8 and 6.1.1.4'

loop_
_geom_angle_atom_site_label_1
_geom_angle_atom_site_label_2
_geom_angle_atom_site_label_3
_geom_angle
_geom_angle_site_symmetry_1
_geom_angle_site_symmetry_3
_geom_angle_publ_flag
O41 Cu1 O52 89.07(16) . 2_655 ?
O41 Cu1 O42 166.23(12) . 2_655 ?
O52 Cu1 O42 88.85(16) 2_655 2_655 ?
O41 Cu1 O51 90.57(14) . . ?
O52 Cu1 O51 166.14(12) 2_655 . ?
O42 Cu1 O51 88.21(14) 2_655 . ?
O41 Cu1 N11 101.44(12) . . ?
O52 Cu1 N11 93.14(13) 2_655 . ?
O42 Cu1 N11 92.27(12) 2_655 . ?
O51 Cu1 N11 100.52(12) . . ?
O41 Cu1 Cu1 83.60(9) . 2_655 ?
O52 Cu1 Cu1 83.61(9) 2_655 2_655 ?
O42 Cu1 Cu1 82.64(8) 2_655 2_655 ?
O51 Cu1 Cu1 82.58(8) . 2_655 ?
N11 Cu1 Cu1 173.99(9) . 2_655 ?
N1S C1S C2S 159.6(19) . . ?
C1S C2S H2A 109.5 . . ?
C1S C2S H2B 109.5 . . ?
H2A C2S H2B 109.5 . . ?
C1S C2S H2C 109.5 . . ?
H2A C2S H2C 109.5 . . ?
H2B C2S H2C 109.5 . . ?
N2S C3S C4S 176(2) . . ?
C3S C4S H4A 109.5 . . ?
C3S C4S H4B 109.5 . . ?
H4A C4S H4B 109.5 . . ?
C3S C4S H4C 109.5 . . ?
H4A C4S H4C 109.5 . . ?
H4B C4S H4C 109.5 . . ?
N3S C5S C6S 165(4) . . ?
C5S C6S H6A 109.5 . . ?
C5S C6S H6B 109.5 . . ?
H6A C6S H6B 109.5 . . ?
C5S C6S H6C 109.5 . . ?
H6A C6S H6C 109.5 . . ?
H6B C6S H6C 109.5 . . ?
C12 N11 C15 106.5(3) . . ?
C12 N11 Cu1 137.4(3) . . ?
C15 N11 Cu1 116.1(3) . . ?
N11 C12 N13 111.1(3) . . ?
N11 C12 C21 125.7(3) . . ?
N13 C12 C21 123.3(4) . . ?
C14 N13 C12 106.4(3) . . ?
C14 N13 C38 124.2(3) . . ?
C12 N13 C38 129.1(4) . . ?
C15 C14 N13 107.1(3) . . ?
C15 C14 H14 126.5 . . ?
N13 C14 H14 126.5 . . ?
C14 C15 N11 108.9(4) . . ?
C14 C15 H15 125.5 . . ?
N11 C15 H15 125.5 . . ?
C22 C21 C26 119.6(4) . . ?
C22 C21 C12 119.4(4) . . ?
C26 C21 C12 121.0(4) . . ?
C21 C22 C23 119.9(4) . . ?
C21 C22 H22 120.0 . . ?
C23 C22 H22 120.0 . . ?
C24 C23 C22 120.0(5) . . ?
C24 C23 H23 120.0 . . ?
C22 C23 H23 120.0 . . ?
C23 C24 C25 120.5(5) . . ?
C23 C24 H24 119.7 . . ?
C25 C24 H24 119.7 . . ?
C24 C25 C26 119.8(5) . . ?
C24 C25 H25 120.1 . . ?
C26 C25 H25 120.1 . . ?
C25 C26 C21 120.2(5) . . ?
C25 C26 H26 119.9 . . ?
C21 C26 H26 119.9 . . ?
C32 C31 C36 118.6(4) . . ?
C32 C31 C37 117.9(4) . . ?
C36 C31 C37 123.6(4) . . ?
C33 C32 C31 120.9(4) . . ?
C33 C32 H32 119.6 . . ?
C31 C32 H32 119.6 . . ?
C32 C33 C34 120.4(4) . . ?
C32 C33 H33 119.8 . . ?
C34 C33 H33 119.8 . . ?
C35 C34 C33 118.9(4) . . ?
C35 C34 C38 117.3(4) . . ?
C33 C34 C38 123.8(3) . . ?
C36 C35 C34 120.7(4) . . ?
C36 C35 H35 119.6 . . ?
C34 C35 H35 119.6 . . ?
C35 C36 C31 120.6(4) . . ?
C35 C36 H36 119.7 . . ?
C31 C36 H36 119.7 . . ?
O37 C37 N37 122.8(4) . . ?
O37 C37 C31 119.9(4) . . ?
N37 C37 C31 117.3(4) . . ?
C37 N37 H37A 120.0 . . ?
C37 N37 H37B 120.0 . . ?
H37A N37 H37B 120.0 . . ?
N13 C38 C34 114.1(3) . . ?
N13 C38 H38A 108.7 . . ?
C34 C38 H38A 108.7 . . ?
N13 C38 H38B 108.7 . . ?
C34 C38 H38B 108.7 . . ?
H38A C38 H38B 107.6 . . ?
C46 C41 C42 115.8(4) . . ?
C46 C41 C47 120.0(4) . . ?
C42 C41 C47 124.2(4) . . ?
O42 C47 O41 124.6(4) . . ?
O42 C47 C41 119.3(3) . . ?
O41 C47 C41 116.1(4) . . ?
C47 O41 Cu1 124.5(3) . . ?
C47 O42 Cu1 124.6(2) . 2_655 ?
F42 C42 C43 115.9(4) . . ?
F42 C42 C41 120.1(4) . . ?
C43 C42 C41 124.0(5) . . ?
C42 C43 C44 118.4(5) . . ?
C42 C43 H43 120.8 . . ?
C44 C43 H43 120.8 . . ?
C43 C44 C45 119.9(5) . . ?
C43 C44 H44 120.1 . . ?
C45 C44 H44 120.1 . . ?
C46 C45 C44 119.5(6) . . ?
C46 C45 H45 120.3 . . ?
C44 C45 H45 120.3 . . ?
C45 C46 C41 122.5(5) . . ?
C45 C46 H46 118.8 . . ?
C41 C46 H46 118.8 . . ?
C56 C51 C52 117.0(4) . . ?
C56 C51 C57 118.9(4) . . ?
C52 C51 C57 124.1(4) . . ?
O52 C57 O51 125.6(4) . . ?
O52 C57 C51 116.5(3) . . ?
O51 C57 C51 117.8(3) . . ?
C57 O51 Cu1 124.1(3) . . ?
C57 O52 Cu1 123.9(3) . 2_655 ?
F52 C52 C53 116.7(4) . . ?
F52 C52 C51 120.7(4) . . ?
C53 C52 C51 122.6(4) . . ?
C52 C53 C54 120.0(4) . . ?
C52 C53 H53 120.0 . . ?
C54 C53 H53 120.0 . . ?
C53 C54 C55 119.2(4) . . ?
C53 C54 H54 120.4 . . ?
C55 C54 H54 120.4 . . ?
C56 C55 C54 120.0(5) . . ?
C56 C55 H55 120.0 . . ?
C54 C55 H55 120.0 . . ?
C51 C56 C55 121.3(4) . . ?
C51 C56 H56 119.3 . . ?
C55 C56 H56 119.3 . . ?

loop_
_geom_bond_atom_site_label_1
_geom_bond_atom_site_label_2
_geom_bond_distance
_geom_bond_site_symmetry_2
_geom_bond_publ_flag
Cu1 O41 1.946(3) . ?
Cu1 O52 1.955(3) 2_655 ?
Cu1 O42 1.969(3) 2_655 ?
Cu1 O51 1.972(3) . ?
Cu1 N11 2.162(3) . ?
Cu1 Cu1 2.6881(9) 2_655 ?
N1S C1S 1.148(13) . ?
C1S C2S 1.360(15) . ?
C2S H2A 0.9800 . ?
C2S H2B 0.9800 . ?
C2S H2C 0.9800 . ?
N2S C3S 1.172(12) . ?
C3S C4S 1.389(14) . ?
C4S H4A 0.9800 . ?
C4S H4B 0.9800 . ?
C4S H4C 0.9800 . ?
N3S C5S 1.158(17) . ?
C5S C6S 1.396(17) . ?
C6S H6A 0.9800 . ?
C6S H6B 0.9800 . ?
C6S H6C 0.9800 . ?
N11 C12 1.310(5) . ?
N11 C15 1.379(5) . ?
C12 N13 1.371(5) . ?
C12 C21 1.478(6) . ?
N13 C14 1.368(5) . ?
N13 C38 1.454(5) . ?
C14 C15 1.361(6) . ?
C14 H14 0.9500 . ?
C15 H15 0.9500 . ?
C21 C22 1.377(6) . ?
C21 C26 1.393(6) . ?
C22 C23 1.393(6) . ?
C22 H22 0.9500 . ?
C23 C24 1.374(8) . ?
C23 H23 0.9500 . ?
C24 C25 1.375(8) . ?
C24 H24 0.9500 . ?
C25 C26 1.383(7) . ?
C25 H25 0.9500 . ?
C26 H26 0.9500 . ?
C31 C32 1.382(6) . ?
C31 C36 1.393(6) . ?
C31 C37 1.500(6) . ?
C32 C33 1.381(6) . ?
C32 H32 0.9500 . ?
C33 C34 1.388(6) . ?
C33 H33 0.9500 . ?
C34 C35 1.383(5) . ?
C34 C38 1.504(5) . ?
C35 C36 1.376(6) . ?
C35 H35 0.9500 . ?
C36 H36 0.9500 . ?
C37 O37 1.226(5) . ?
C37 N37 1.339(6) . ?
N37 H37A 0.8800 . ?
N37 H37B 0.8800 . ?
C38 H38A 0.9900 . ?
C38 H38B 0.9900 . ?
C41 C46 1.382(7) . ?
C41 C42 1.388(6) . ?
C41 C47 1.493(5) . ?
C47 O42 1.249(5) . ?
C47 O41 1.257(4) . ?
O42 Cu1 1.969(3) 2_655 ?
C42 F42 1.356(5) . ?
C42 C43 1.362(6) . ?
C43 C44 1.375(8) . ?
C43 H43 0.9500 . ?
C44 C45 1.399(8) . ?
C44 H44 0.9500 . ?
C45 C46 1.361(7) . ?
C45 H45 0.9500 . ?
C46 H46 0.9500 . ?
C51 C56 1.374(6) . ?
C51 C52 1.387(6) . ?
C51 C57 1.516(6) . ?
C57 O52 1.242(5) . ?
C57 O51 1.249(5) . ?
O52 Cu1 1.955(3) 2_655 ?
C52 F52 1.344(5) . ?
C52 C53 1.364(6) . ?
C53 C54 1.365(7) . ?
C53 H53 0.9500 . ?
C54 C55 1.390(7) . ?
C54 H54 0.9500 . ?
C55 C56 1.384(7) . ?
C55 H55 0.9500 . ?
C56 H56 0.9500 . ?

loop_
_geom_hbond_atom_site_label_D
_geom_hbond_atom_site_label_H
_geom_hbond_atom_site_label_A
_geom_hbond_distance_DH
_geom_hbond_distance_HA
_geom_hbond_distance_DA
_geom_hbond_angle_DHA
_geom_hbond_site_symmetry_A
N37 H37B N1S 0.88 2.19 3.011(7) 154.3 .
N37 H37A O37 0.88 2.02 2.879(5) 164.4 2_766

loop_
_geom_torsion_atom_site_label_1
_geom_torsion_atom_site_label_2
_geom_torsion_atom_site_label_3
_geom_torsion_atom_site_label_4
_geom_torsion
_geom_torsion_site_symmetry_1
_geom_torsion_site_symmetry_2
_geom_torsion_site_symmetry_3
_geom_torsion_site_symmetry_4
_geom_torsion_publ_flag
O41 Cu1 N11 C12 -28.2(4) . . . . ?
O52 Cu1 N11 C12 -117.9(4) 2_655 . . . ?
O42 Cu1 N11 C12 153.1(4) 2_655 . . . ?
O51 Cu1 N11 C12 64.5(4) . . . . ?
O41 Cu1 N11 C15 151.1(3) . . . . ?
O52 Cu1 N11 C15 61.4(3) 2_655 . . . ?
O42 Cu1 N11 C15 -27.6(3) 2_655 . . . ?
O51 Cu1 N11 C15 -116.2(3) . . . . ?
C15 N11 C12 N13 0.8(4) . . . . ?
Cu1 N11 C12 N13 -179.9(3) . . . . ?
C15 N11 C12 C21 -179.1(4) . . . . ?
Cu1 N11 C12 C21 0.3(6) . . . . ?
N11 C12 N13 C14 -0.6(4) . . . . ?
C21 C12 N13 C14 179.3(4) . . . . ?
N11 C12 N13 C38 173.5(4) . . . . ?
C21 C12 N13 C38 -6.6(6) . . . . ?
C12 N13 C14 C15 0.2(4) . . . . ?
C38 N13 C14 C15 -174.3(4) . . . . ?
N13 C14 C15 N11 0.3(5) . . . . ?
C12 N11 C15 C14 -0.7(5) . . . . ?
Cu1 N11 C15 C14 179.8(3) . . . . ?
N11 C12 C21 C22 -41.8(6) . . . . ?
N13 C12 C21 C22 138.4(4) . . . . ?
N11 C12 C21 C26 136.3(4) . . . . ?
N13 C12 C21 C26 -43.5(6) . . . . ?
C26 C21 C22 C23 0.0(6) . . . . ?
C12 C21 C22 C23 178.1(4) . . . . ?
C21 C22 C23 C24 -0.5(7) . . . . ?
C22 C23 C24 C25 0.8(8) . . . . ?
C23 C24 C25 C26 -0.7(9) . . . . ?
C24 C25 C26 C21 0.2(8) . . . . ?
C22 C21 C26 C25 0.2(7) . . . . ?
C12 C21 C26 C25 -177.9(5) . . . . ?
C36 C31 C32 C33 1.7(7) . . . . ?
C37 C31 C32 C33 -177.0(4) . . . . ?
C31 C32 C33 C34 -1.7(7) . . . . ?
C32 C33 C34 C35 -0.1(6) . . . . ?
C32 C33 C34 C38 179.4(4) . . . . ?
C33 C34 C35 C36 2.0(7) . . . . ?
C38 C34 C35 C36 -177.6(4) . . . . ?
C34 C35 C36 C31 -2.1(7) . . . . ?
C32 C31 C36 C35 0.2(7) . . . . ?
C37 C31 C36 C35 178.8(4) . . . . ?
C32 C31 C37 O37 -17.4(6) . . . . ?
C36 C31 C37 O37 164.0(4) . . . . ?
C32 C31 C37 N37 162.2(4) . . . . ?
C36 C31 C37 N37 -16.4(6) . . . . ?
C14 N13 C38 C34 -82.0(5) . . . . ?
C12 N13 C38 C34 104.8(5) . . . . ?
C35 C34 C38 N13 176.4(4) . . . . ?
C33 C34 C38 N13 -3.2(6) . . . . ?
C46 C41 C47 O42 -171.9(5) . . . . ?
C42 C41 C47 O42 7.5(7) . . . . ?
C46 C41 C47 O41 8.2(6) . . . . ?
C42 C41 C47 O41 -172.3(4) . . . . ?
O42 C47 O41 Cu1 1.8(6) . . . . ?
C41 C47 O41 Cu1 -178.4(3) . . . . ?
O52 Cu1 O41 C47 -85.0(4) 2_655 . . . ?
O42 Cu1 O41 C47 -3.7(8) 2_655 . . . ?
O51 Cu1 O41 C47 81.1(4) . . . . ?
N11 Cu1 O41 C47 -178.0(3) . . . . ?
Cu1 Cu1 O41 C47 -1.3(3) 2_655 . . . ?
O41 C47 O42 Cu1 -1.0(6) . . . 2_655 ?
C41 C47 O42 Cu1 179.2(3) . . . 2_655 ?
C46 C41 C42 F42 -179.7(4) . . . . ?
C47 C41 C42 F42 0.8(7) . . . . ?
C46 C41 C42 C43 0.6(8) . . . . ?
C47 C41 C42 C43 -178.9(5) . . . . ?
F42 C42 C43 C44 179.4(5) . . . . ?
C41 C42 C43 C44 -0.9(9) . . . . ?
C42 C43 C44 C45 1.1(10) . . . . ?
C43 C44 C45 C46 -1.2(11) . . . . ?
C44 C45 C46 C41 1.0(11) . . . . ?
C42 C41 C46 C45 -0.7(9) . . . . ?
C47 C41 C46 C45 178.8(6) . . . . ?
C56 C51 C57 O52 -16.1(6) . . . . ?
C52 C51 C57 O52 167.8(4) . . . . ?
C56 C51 C57 O51 163.3(4) . . . . ?
C52 C51 C57 O51 -12.7(6) . . . . ?
O52 C57 O51 Cu1 2.9(6) . . . . ?
C51 C57 O51 Cu1 -176.5(3) . . . . ?
O41 Cu1 O51 C57 -83.7(3) . . . . ?
O52 Cu1 O51 C57 4.7(7) 2_655 . . . ?
O42 Cu1 O51 C57 82.5(3) 2_655 . . . ?
N11 Cu1 O51 C57 174.5(3) . . . . ?
Cu1 Cu1 O51 C57 -0.3(3) 2_655 . . . ?
O51 C57 O52 Cu1 -4.6(6) . . . 2_655 ?
C51 C57 O52 Cu1 174.8(3) . . . 2_655 ?
C56 C51 C52 F52 179.0(4) . . . . ?
C57 C51 C52 F52 -4.9(6) . . . . ?
C56 C51 C52 C53 0.2(7) . . . . ?
C57 C51 C52 C53 176.3(4) . . . . ?
F52 C52 C53 C54 -179.5(4) . . . . ?
C51 C52 C53 C54 -0.7(7) . . . . ?
C52 C53 C54 C55 -0.1(8) . . . . ?
C53 C54 C55 C56 1.3(9) . . . . ?
C52 C51 C56 C55 1.0(8) . . . . ?
C57 C51 C56 C55 -175.3(5) . . . . ?
C54 C55 C56 C51 -1.8(9) . . . . ?
